data_7248929
loop_
_publ_author_name
'Rodr\'iguez, Diego Fernando'
'Lipez, Kelly Johanna'
'Stashenko, Elena'
'D\'iaz, Iv\'an'
'Cobo, Justo'
'Palma, Alirio'

_publ_section_title
;
 Alternative and efficient one-pot three-component synthesis of
 substituted 2-aryl-4-styrylquinazolines/4-styrylquinazolines from
 synthetically available 1-(2-aminophenyl)-3-arylprop-2-en-1-ones:
 characterization and evaluation of their antiproliferative activities
;
_journal_issue 29
_journal_name_full 'RSC Advances'
_journal_page_first 20951
_journal_page_last 20965
_journal_paper_doi 10.1039/D4RA03702B
_journal_volume 14
_journal_year 2024
_chemical_compound_source Synthetic
_chemical_formula_moiety 'C17 H11 F3 N2'
_chemical_formula_sum 'C17 H11 F3 N2'
_chemical_formula_weight 300.28
_chemical_melting_point 429(1)
_chemical_name_systematic (E)\^a\/E?4\^a\/E?(4\^a\/E?(Trifluoromethyl)styryl)quinazoline
_space_group_crystal_system monoclinic
_space_group_IT_number 14
_space_group_name_Hall '-P 2ybc'
_space_group_name_H-M_alt 'P 1 21/c 1'
_atom_sites_solution_hydrogens geom
_audit_creation_method SHELXL-2018/3
_audit_update_record
;
2024-04-19 deposited with the CCDC.	2024-06-17 downloaded from the CCDC.
;
_cell_angle_alpha 90
_cell_angle_beta 95.083(2)
_cell_angle_gamma 90
_cell_formula_units_Z 4
_cell_length_a 13.1299(8)
_cell_length_b 13.2052(9)
_cell_length_c 7.7725(4)
_cell_measurement_reflns_used 250
_cell_measurement_temperature 100(2)
_cell_measurement_theta_max 27.1
_cell_measurement_theta_min 2.75
_cell_volume 1342.32(14)
_computing.cell_refinement 'SAINT V8.40B (Bruker AXS Inc., 2019)'

_computing_data_collection 'APEX4 v2021.10-0 (Bruker Nano Inc., 2021)'
_computing.data_reduction 'SAINT V8.40B (Bruker AXS Inc., 2019)'

_computing_structure_refinement 'SHELXL-2018/3 (Sheldrick, 2018)'
_computing_structure_solution 'SHELXT 2018/2 (Sheldrick, 2018)'
_diffrn_ambient_temperature 100(2)
_diffrn_measured_fraction_theta_full 0.999
_diffrn_measured_fraction_theta_max 0.997
_diffrn_measurement_device 'Bruker D8 VENTURE PHOTON-II'
_diffrn_measurement_device_type 'CPAD technology'
_diffrn_measurement_method '\f and \w scans'
_diffrn_radiation_monochromator 'multilayer mirror'
_diffrn_radiation_type MoK\a
_diffrn_radiation_wavelength 0.71073
_diffrn_reflns_av_R_equivalents 0.0762
_diffrn_reflns_av_unetI/netI 0.0321
_diffrn_reflns_Laue_measured_fraction_full 0.999
_diffrn_reflns_Laue_measured_fraction_max 0.997
_diffrn_reflns_limit_h_max 16
_diffrn_reflns_limit_h_min -16
_diffrn_reflns_limit_k_max 16
_diffrn_reflns_limit_k_min -16
_diffrn_reflns_limit_l_max 9
_diffrn_reflns_limit_l_min -9
_diffrn_reflns_number 30816
_diffrn_reflns_point_group_measured_fraction_full 0.999
_diffrn_reflns_point_group_measured_fraction_max 0.997
_diffrn_reflns_theta_full 25.242
_diffrn_reflns_theta_max 27.145
_diffrn_reflns_theta_min 2.192
_diffrn_source 'INCOATEC high brilliance microfocus sealed tube'
_exptl_absorpt_coefficient_mu 0.118
_exptl_absorpt_correction_T_max 0.7455
_exptl_absorpt_correction_T_min 0.6687
_exptl_absorpt_correction_type multi-scan
_exptl_absorpt_process_details 'SADABS--2016/2 -- Bruker AXS area detector scaling and absorption correction'
_exptl_crystal_colour Yellow
_exptl_crystal_density_diffrn 1.486
_exptl_crystal_description Block
_exptl_crystal_F_000 616
_exptl_crystal_recrystallization_method 'Re-crystallisation from solvent: Hexane-Ethy acetate mixture (9:1)'
_exptl_crystal_size_max 0.120
_exptl_crystal_size_mid 0.060
_exptl_crystal_size_min 0.050
_refine_diff_density_max 0.520
_refine_diff_density_min -0.478
_refine_diff_density_rms 0.055
_refine_ls_extinction_method none
_refine_ls_goodness_of_fit_ref 1.079
_refine_ls_hydrogen_treatment constr
_refine_ls_matrix_type full
_refine_ls_number_parameters 199
_refine_ls_number_reflns 2951
_refine_ls_number_restraints 0
_refine_ls_restrained_S_all 1.079
_refine_ls_R_factor_all 0.0802
_refine_ls_R_factor_gt 0.0551
_refine_ls_shift/su_max 0.000
_refine_ls_shift/su_mean 0.000
_refine_ls_structure_factor_coef Fsqd
_refine_ls_weighting_details 'w=1/[\s^2^(Fo^2^)+(0.0381P)^2^+1.6974P] where P=(Fo^2^+2Fc^2^)/3'
_refine_ls_weighting_scheme calc
_refine_ls_wR_factor_gt 0.1173
_refine_ls_wR_factor_ref 0.1316
_reflns_Friedel_coverage 0.000
_reflns_number_gt 2229
_reflns_number_total 2951
_reflns_threshold_expression 'I > 2\s(I)'
_cod_data_source_file d4ra03702b2.cif
_cod_data_source_block shelx
_cod_depositor_comments
;
The following automatic conversions were performed:

data item '_exptl_absorpt_correction_type' value 'Multi--Scan' was
changed to 'multi-scan' in accordance with the
/home/data/users/saulius/crontab/automatic-downloads/rss-feeds/RSC/lib/dictionaries/cif_core.dic
dictionary named 'cif_core.dic' version 2.4.2 last updated on
2011-04-26.

Automatic conversion script
Id: cif_fix_values 8170 2020-07-09 18:12:32Z antanas 
;
_cod_original_sg_symbol_H-M 'P 21/c'
_cod_database_code 7248929
_shelx_shelxl_version_number 2018/3
_shelx_space_group_comment
;
The symmetry employed for this shelxl refinement is uniquely defined
by the following loop, which should always be used as a source of
symmetry information in preference to the above space-group names.
They are only intended as comments.
;
_shelx_estimated_absorpt_t_min 0.986
_shelx_estimated_absorpt_t_max 0.994
_computing_bruker_data_scaling 'SADABS--2016/2 -- Bruker AXS area detector scaling and absorption correction'

loop_
_space_group_symop_operation_xyz
'x, y, z'
'-x, y+1/2, -z+1/2'
'-x, -y, -z'
'x, -y-1/2, z-1/2'

loop_
_atom_site_label
_atom_site_type_symbol
_atom_site_fract_x
_atom_site_fract_y
_atom_site_fract_z
_atom_site_U_iso_or_equiv
_atom_site_adp_type
_atom_site_occupancy
_atom_site_site_symmetry_order
_atom_site_calc_flag
_atom_site_refinement_flags_posn
_atom_site_refinement_flags_adp
_atom_site_refinement_flags_occupancy
_atom_site_disorder_assembly
_atom_site_disorder_group
F433 F 0.44629(14) -0.18025(12) 0.6369(2) 0.0545(5) Uani 1 1 d . . . . .
F431 F 0.42932(15) -0.12740(16) 0.8897(2) 0.0685(7) Uani 1 1 d . . . . .
F432 F 0.55389(11) -0.07661(12) 0.7545(3) 0.0495(5) Uani 1 1 d . . . . .
N3 N 0.07559(14) 0.37323(14) 0.2876(2) 0.0218(4) Uani 1 1 d . . . . .
N1 N 0.00797(14) 0.54075(14) 0.2392(2) 0.0236(4) Uani 1 1 d . . . . .
C43 C 0.45446(17) -0.09763(18) 0.7372(3) 0.0266(5) Uani 1 1 d . . . . .
C424 C 0.39074(16) -0.01140(16) 0.6651(3) 0.0220(5) Uani 1 1 d . . . . .
C423 C 0.41800(17) 0.08758(17) 0.7105(3) 0.0265(5) Uani 1 1 d . . . . .
H423 H 0.478089 0.100285 0.784664 0.032 Uiso 1 1 calc R U . . .
C422 C 0.35755(17) 0.16729(17) 0.6475(3) 0.0253(5) Uani 1 1 d . . . . .
H422 H 0.376492 0.234655 0.679047 0.030 Uiso 1 1 calc R U . . .
C421 C 0.26876(16) 0.15021(16) 0.5377(3) 0.0202(4) Uani 1 1 d . . . . .
C42 C 0.20217(16) 0.23151(16) 0.4663(3) 0.0220(5) Uani 1 1 d . . . . .
H42 H 0.143736 0.211624 0.393239 0.026 Uiso 1 1 calc R U . . .
C41 C 0.21495(16) 0.33070(16) 0.4930(3) 0.0223(5) Uani 1 1 d . . . . .
H41 H 0.270757 0.353047 0.569731 0.027 Uiso 1 1 calc R U . . .
C4 C 0.14597(16) 0.40645(16) 0.4081(3) 0.0202(4) Uani 1 1 d . . . . .
C4A C 0.15307(16) 0.51167(16) 0.4510(3) 0.0197(4) Uani 1 1 d . . . . .
C5 C 0.22580(17) 0.55444(17) 0.5758(3) 0.0242(5) Uani 1 1 d . . . . .
H5 H 0.276926 0.512661 0.633470 0.029 Uiso 1 1 calc R U . . .
C6 C 0.22288(18) 0.65582(17) 0.6140(3) 0.0262(5) Uani 1 1 d . . . . .
H6 H 0.272031 0.683817 0.697742 0.031 Uiso 1 1 calc R U . . .
C7 C 0.14726(17) 0.71869(17) 0.5295(3) 0.0254(5) Uani 1 1 d . . . . .
H7 H 0.145176 0.788510 0.558410 0.030 Uiso 1 1 calc R U . . .
C425 C 0.30343(17) -0.02984(17) 0.5563(3) 0.0239(5) Uani 1 1 d . . . . .
H425 H 0.285135 -0.097295 0.524251 0.029 Uiso 1 1 calc R U . . .
C426 C 0.24290(16) 0.05028(16) 0.4944(3) 0.0226(5) Uani 1 1 d . . . . .
H426 H 0.182625 0.037044 0.420946 0.027 Uiso 1 1 calc R U . . .
C2 C 0.01208(17) 0.44257(17) 0.2094(3) 0.0242(5) Uani 1 1 d . . . . .
H2 H -0.036088 0.417479 0.121252 0.029 Uiso 1 1 calc R U . . .
C8A C 0.07912(16) 0.57645(17) 0.3640(3) 0.0207(4) Uani 1 1 d . . . . .
C8 C 0.07710(17) 0.68028(16) 0.4066(3) 0.0234(5) Uani 1 1 d . . . . .
H8 H 0.026914 0.723416 0.349744 0.028 Uiso 1 1 calc R U . . .

loop_
_atom_site_aniso_label
_atom_site_aniso_U_11
_atom_site_aniso_U_22
_atom_site_aniso_U_33
_atom_site_aniso_U_23
_atom_site_aniso_U_13
_atom_site_aniso_U_12
F433 0.0594(11) 0.0273(8) 0.0718(12) -0.0101(8) -0.0232(9) 0.0148(7)
F431 0.0746(13) 0.0807(14) 0.0547(11) 0.0432(10) 0.0309(10) 0.0448(11)
F432 0.0247(8) 0.0335(8) 0.0877(13) 0.0107(8) -0.0103(8) 0.0035(6)
N3 0.0225(9) 0.0212(9) 0.0218(9) 0.0008(7) 0.0018(7) 0.0002(7)
N1 0.0254(10) 0.0232(10) 0.0221(9) 0.0010(7) 0.0005(7) 0.0002(8)
C43 0.0233(11) 0.0257(11) 0.0307(12) 0.0010(10) 0.0021(9) 0.0000(9)
C424 0.0187(10) 0.0217(11) 0.0258(11) 0.0021(9) 0.0032(8) 0.0011(8)
C423 0.0217(11) 0.0259(12) 0.0307(12) -0.0008(10) -0.0047(9) -0.0006(9)
C422 0.0235(11) 0.0201(11) 0.0313(12) -0.0024(9) -0.0027(9) -0.0011(9)
C421 0.0195(10) 0.0202(10) 0.0209(10) 0.0013(8) 0.0022(8) 0.0007(8)
C42 0.0194(11) 0.0229(11) 0.0234(11) 0.0009(9) 0.0002(8) 0.0018(8)
C41 0.0196(11) 0.0223(11) 0.0246(11) 0.0014(9) 0.0004(8) -0.0009(8)
C4 0.0194(10) 0.0211(11) 0.0205(10) 0.0026(8) 0.0042(8) -0.0006(8)
C4A 0.0190(10) 0.0193(10) 0.0210(10) 0.0019(8) 0.0038(8) -0.0010(8)
C5 0.0223(11) 0.0246(11) 0.0255(11) 0.0024(9) 0.0007(9) -0.0008(9)
C6 0.0269(12) 0.0263(12) 0.0249(11) -0.0007(9) 0.0004(9) -0.0048(9)
C7 0.0299(12) 0.0203(11) 0.0266(12) 0.0000(9) 0.0061(9) -0.0028(9)
C425 0.0226(11) 0.0202(11) 0.0288(11) -0.0005(9) 0.0016(9) -0.0016(9)
C426 0.0191(10) 0.0242(11) 0.0241(11) -0.0014(9) -0.0007(8) -0.0013(9)
C2 0.0240(11) 0.0235(11) 0.0245(11) 0.0013(9) -0.0017(9) -0.0004(9)
C8A 0.0203(11) 0.0238(11) 0.0188(10) 0.0022(8) 0.0054(8) -0.0011(8)
C8 0.0248(11) 0.0205(11) 0.0250(11) 0.0034(9) 0.0038(9) 0.0013(9)

loop_
_atom_type_symbol
_atom_type_description
_atom_type_scat_dispersion_real
_atom_type_scat_dispersion_imag
_atom_type_scat_source
C C 0.0033 0.0016 'International Tables Vol C Tables 4.2.6.8 and 6.1.1.4'
H H 0.0000 0.0000 'International Tables Vol C Tables 4.2.6.8 and 6.1.1.4'
N N 0.0061 0.0033 'International Tables Vol C Tables 4.2.6.8 and 6.1.1.4'
F F 0.0171 0.0103 'International Tables Vol C Tables 4.2.6.8 and 6.1.1.4'

loop_
_geom_angle_atom_site_label_1
_geom_angle_atom_site_label_2
_geom_angle_atom_site_label_3
_geom_angle
_geom_angle_site_symmetry_1
_geom_angle_site_symmetry_3
_geom_angle_publ_flag
C4 N3 C2 117.20(19) . . ?
C2 N1 C8A 115.26(19) . . ?
F431 C43 F432 107.1(2) . . ?
F431 C43 F433 105.5(2) . . ?
F432 C43 F433 104.83(19) . . ?
F431 C43 C424 112.86(19) . . ?
F432 C43 C424 113.03(19) . . ?
F433 C43 C424 112.92(19) . . ?
C425 C424 C423 120.0(2) . . ?
C425 C424 C43 120.1(2) . . ?
C423 C424 C43 119.9(2) . . ?
C422 C423 C424 119.9(2) . . ?
C422 C423 H423 120.0 . . ?
C424 C423 H423 120.0 . . ?
C423 C422 C421 120.9(2) . . ?
C423 C422 H422 119.5 . . ?
C421 C422 H422 119.5 . . ?
C426 C421 C422 118.1(2) . . ?
C426 C421 C42 118.52(19) . . ?
C422 C421 C42 123.4(2) . . ?
C41 C42 C421 126.8(2) . . ?
C41 C42 H42 116.6 . . ?
C421 C42 H42 116.6 . . ?
C42 C41 C4 122.4(2) . . ?
C42 C41 H41 118.8 . . ?
C4 C41 H41 118.8 . . ?
N3 C4 C4A 120.75(19) . . ?
N3 C4 C41 117.03(19) . . ?
C4A C4 C41 122.22(19) . . ?
C5 C4A C8A 118.47(19) . . ?
C5 C4A C4 124.9(2) . . ?
C8A C4A C4 116.55(19) . . ?
C6 C5 C4A 120.4(2) . . ?
C6 C5 H5 119.8 . . ?
C4A C5 H5 119.8 . . ?
C5 C6 C7 120.3(2) . . ?
C5 C6 H6 119.8 . . ?
C7 C6 H6 119.8 . . ?
C8 C7 C6 120.7(2) . . ?
C8 C7 H7 119.6 . . ?
C6 C7 H7 119.6 . . ?
C426 C425 C424 119.8(2) . . ?
C426 C425 H425 120.1 . . ?
C424 C425 H425 120.1 . . ?
C425 C426 C421 121.2(2) . . ?
C425 C426 H426 119.4 . . ?
C421 C426 H426 119.4 . . ?
N1 C2 N3 128.5(2) . . ?
N1 C2 H2 115.7 . . ?
N3 C2 H2 115.7 . . ?
N1 C8A C8 118.34(19) . . ?
N1 C8A C4A 121.64(19) . . ?
C8 C8A C4A 120.0(2) . . ?
C7 C8 C8A 120.0(2) . . ?
C7 C8 H8 120.0 . . ?
C8A C8 H8 120.0 . . ?

loop_
_geom_bond_atom_site_label_1
_geom_bond_atom_site_label_2
_geom_bond_distance
_geom_bond_site_symmetry_2
_geom_bond_publ_flag
F433 C43 1.340(3) . ?
F431 C43 1.318(3) . ?
F432 C43 1.330(3) . ?
N3 C4 1.330(3) . ?
N3 C2 1.347(3) . ?
N1 C2 1.319(3) . ?
N1 C8A 1.370(3) . ?
C43 C424 1.493(3) . ?
C424 C425 1.384(3) . ?
C424 C423 1.392(3) . ?
C423 C422 1.382(3) . ?
C423 H423 0.9500 . ?
C422 C421 1.401(3) . ?
C422 H422 0.9500 . ?
C421 C426 1.397(3) . ?
C421 C42 1.463(3) . ?
C42 C41 1.334(3) . ?
C42 H42 0.9500 . ?
C41 C4 1.466(3) . ?
C41 H41 0.9500 . ?
C4 C4A 1.430(3) . ?
C4A C5 1.417(3) . ?
C4A C8A 1.419(3) . ?
C5 C6 1.373(3) . ?
C5 H5 0.9500 . ?
C6 C7 1.411(3) . ?
C6 H6 0.9500 . ?
C7 C8 1.364(3) . ?
C7 H7 0.9500 . ?
C425 C426 1.384(3) . ?
C425 H425 0.9500 . ?
C426 H426 0.9500 . ?
C2 H2 0.9500 . ?
C8A C8 1.411(3) . ?
C8 H8 0.9500 . ?

loop_
_geom_hbond_atom_site_label_D
_geom_hbond_atom_site_label_H
_geom_hbond_atom_site_label_A
_geom_hbond_distance_DH
_geom_hbond_distance_HA
_geom_hbond_distance_DA
_geom_hbond_angle_DHA
_geom_hbond_site_symmetry_A
_geom_hbond_publ_flag
C8 H8 N3 0.95 2.57 3.501(3) 166.1 2 yes
C8 H8 N3 0.95 2.57 3.501(3) 166.1 2 yes

loop_
_geom_torsion_atom_site_label_1
_geom_torsion_atom_site_label_2
_geom_torsion_atom_site_label_3
_geom_torsion_atom_site_label_4
_geom_torsion
_geom_torsion_site_symmetry_1
_geom_torsion_site_symmetry_2
_geom_torsion_site_symmetry_3
_geom_torsion_site_symmetry_4
_geom_torsion_publ_flag
F431 C43 C424 C425 -93.0(3) . . . . ?
F432 C43 C424 C425 145.3(2) . . . . ?
F433 C43 C424 C425 26.5(3) . . . . ?
F431 C43 C424 C423 85.5(3) . . . . ?
F432 C43 C424 C423 -36.1(3) . . . . ?
F433 C43 C424 C423 -154.9(2) . . . . ?
C425 C424 C423 C422 0.3(3) . . . . ?
C43 C424 C423 C422 -178.3(2) . . . . ?
C424 C423 C422 C421 -0.1(4) . . . . ?
C423 C422 C421 C426 0.2(3) . . . . ?
C423 C422 C421 C42 -179.6(2) . . . . ?
C426 C421 C42 C41 -179.8(2) . . . . ?
C422 C421 C42 C41 0.1(4) . . . . ?
C421 C42 C41 C4 177.0(2) . . . . ?
C2 N3 C4 C4A -0.2(3) . . . . ?
C2 N3 C4 C41 179.98(19) . . . . ?
C42 C41 C4 N3 -7.1(3) . . . . ?
C42 C41 C4 C4A 173.0(2) . . . . ?
N3 C4 C4A C5 -179.4(2) . . . . ?
C41 C4 C4A C5 0.5(3) . . . . ?
N3 C4 C4A C8A 2.5(3) . . . . ?
C41 C4 C4A C8A -177.60(19) . . . . ?
C8A C4A C5 C6 1.5(3) . . . . ?
C4 C4A C5 C6 -176.6(2) . . . . ?
C4A C5 C6 C7 0.1(3) . . . . ?
C5 C6 C7 C8 -1.2(3) . . . . ?
C423 C424 C425 C426 -0.7(3) . . . . ?
C43 C424 C425 C426 177.9(2) . . . . ?
C424 C425 C426 C421 0.8(3) . . . . ?
C422 C421 C426 C425 -0.6(3) . . . . ?
C42 C421 C426 C425 179.3(2) . . . . ?
C8A N1 C2 N3 1.3(3) . . . . ?
C4 N3 C2 N1 -2.0(3) . . . . ?
C2 N1 C8A C8 -178.0(2) . . . . ?
C2 N1 C8A C4A 1.5(3) . . . . ?
C5 C4A C8A N1 178.53(19) . . . . ?
C4 C4A C8A N1 -3.2(3) . . . . ?
C5 C4A C8A C8 -2.0(3) . . . . ?
C4 C4A C8A C8 176.20(19) . . . . ?
C6 C7 C8 C8A 0.6(3) . . . . ?
N1 C8A C8 C7 -179.5(2) . . . . ?
C4A C8A C8 C7 1.0(3) . . . . ?
